data_2101762
loop_
_publ_author_name
'Marsh, R. E.'

_publ_section_title
;
 The perils of <i>Cc</i> revisited
;
_journal_issue 2
_journal_name_full 'Acta Crystallographica Section B'
_journal_page_first 317
_journal_page_last 322
_journal_paper_doi 10.1107/S010876819601381X
_journal_volume 53
_journal_year 1997
_chemical_formula_moiety 'C24 H20 O12 Rh6 '
_chemical_formula_sum 'C24 H20 O12 Rh6'
_space_group_IT_number 15
_symmetry_cell_setting monoclinic
_symmetry_space_group_name_Hall '-C 2yc'
_symmetry_space_group_name_H-M 'C 1 2/c 1'
_audit_creation_method CSD-QUEST3D-V5
_cell_angle_alpha 90
_cell_angle_beta 97.240(10)
_cell_angle_gamma 90
_cell_formula_units_Z 4
_cell_length_a 17.635(2)
_cell_length_b 9.5610(10)
_cell_length_c 18.234(4)
_cell_volume 3049.9(8)
_cod_data_source_file an0533.cif
_cod_data_source_block CSD_CIF_MIF_KIDTIA01
_cod_depositor_comments
;

  Added moiety chemical formula from Marsh (1997) paper. The summary
  chemical formula is calculated from moiety formula using 'AdHocParser'
  (svn://www.crystallography.net/cod-tools/trunk/Formulae/AdHocParser.yp,
  revision 1441.)

  Removing 20 atoms which were symmetric equivalents of the atoms from
  the asymmetric unit.

  Andrius Merkys
  2013-11-06
;
_cod_original_sg_symbol_H-M 'C 2/c'
_cod_database_code 2101762

loop_
_symmetry_equiv_pos_as_xyz
x,y,z
-x,y,1/2-z
1/2+x,1/2+y,z
1/2-x,1/2+y,1/2-z
-x,-y,-z
x,-y,-1/2+z
-1/2-x,-1/2-y,-z
-1/2+x,-1/2-y,-1/2+z

loop_
_atom_site_label
_atom_site_fract_x
_atom_site_fract_y
_atom_site_fract_z
_atom_site_type_symbol
Rh1 -.0925 .2154 .1728 Rh
Rh2 -.0658 .2164 .3272 Rh
Rh3 .0 .4174 .25 Rh
Rh4 .0 .0131 .25 Rh
O1 -.1742 .4431 .2543 O
O2 -.0202 -.0208 .0818 O
O3 -.2108 .0742 .3602 O
O4 -.0638 .3877 .4671 O
O5 -.0149 .6426 .1319 O
O6 .1304 -.1941 .2487 O
C1 -.1212 .3693 .2506 C
C2 -.0152 .0536 .1342 C
C3 -.1569 .1215 .3456 C
C4 -.0626 .3230 .4156 C
C5 -.0098 .5566 .1741 C
C6 .0825 -.1180 .2494 C
C7 -.1452 .3634 .0886 C
C8 -.1526 .2280 .0594 C
C9 -.1890 .1226 .0996 C
C10 -.2150 .1611 .1669 C
C11 -.1209 .1924 -.0138 C
C12 -.1979 -.0307 .0726 C

loop_
_atom_type_symbol
C
O
Rh
